data_7014840
loop_
_publ_author_name
'Constable, Edwin C.'
'Harris, Kate'
'Housecroft, Catherine E.'
'Neuburger, Markus'

_publ_section_title
;
 When is a metallopolymer not a metallopolymer? When it is a
 metallomacrocycle.
;
_journal_issue 7
_journal_name_full 'Dalton transactions (Cambridge, England : 2003)'
_journal_page_first 1524
_journal_page_last 1534
_journal_paper_doi 10.1039/c0dt01216e
_journal_volume 40
_journal_year 2011
_chemical_formula_moiety 'C36 H32 N6 O4'
_chemical_formula_sum 'C36 H32 N6 O4'
_chemical_formula_weight 612.69
_space_group_IT_number 14
_symmetry_cell_setting monoclinic
_symmetry_space_group_name_Hall '-P 2yn'
_symmetry_space_group_name_H-M 'P 1 21/n 1'
_atom_sites_solution_hydrogens geom
_atom_sites_solution_primary direct
_audit_creation_date 07-09-14
_audit_creation_method CRYSTALS_ver_12.84
_cell_angle_alpha 90
_cell_angle_beta 94.589(3)
_cell_angle_gamma 90
_cell_formula_units_Z 2
_cell_length_a 5.8461(2)
_cell_length_b 22.5122(10)
_cell_length_c 11.6542(5)
_cell_measurement_reflns_used 6117
_cell_measurement_temperature 173
_cell_measurement_theta_max 28
_cell_measurement_theta_min 1
_cell_volume 1528.88(11)
_computing_cell_refinement 'DENZO/SCALEPACK (Otwinowski & Minor, 1997)'
_computing_data_collection 'COLLECT (Nonius, 1997-2001).'
_computing_data_reduction 'DENZO/SCALEPACK (Otwinowski & Minor, 1997)'
_computing_molecular_graphics 'CAMERON (Watkin et al., 1996)'
_computing_publication_material 'CRYSTALS (Betteridge et al., 2003)'
_computing_structure_refinement 'CRYSTALS (Betteridge et al., 2003)'
_computing_structure_solution 'SIR97 (Altomare et al., 1999)'
_diffrn_ambient_temperature 173
_diffrn_measured_fraction_theta_full 0.997
_diffrn_measured_fraction_theta_max 0.994
_diffrn_measurement_device_type 'Nonius KappaCCD'
_diffrn_measurement_method '\f & \w scans'
_diffrn_radiation_monochromator graphite
_diffrn_radiation_type 'Mo K\a'
_diffrn_radiation_wavelength 0.71073
_diffrn_reflns_av_R_equivalents 0.094
_diffrn_reflns_limit_h_max 7
_diffrn_reflns_limit_h_min -7
_diffrn_reflns_limit_k_max 29
_diffrn_reflns_limit_k_min -29
_diffrn_reflns_limit_l_max 15
_diffrn_reflns_limit_l_min -15
_diffrn_reflns_number 12355
_diffrn_reflns_theta_full 27.261
_diffrn_reflns_theta_max 27.817
_diffrn_reflns_theta_min 1.809
_diffrn_standards_number 0
_exptl_absorpt_coefficient_mu 0.089
_exptl_absorpt_correction_T_max 1.00
_exptl_absorpt_correction_T_min 0.98
_exptl_absorpt_correction_type multi-scan
_exptl_absorpt_process_details 'DENZO/SCALEPACK (Otwinowski & Minor, 1997)'
_exptl_crystal_colour colorless
_exptl_crystal_density_diffrn 1.331
_exptl_crystal_description block
_exptl_crystal_F_000 644
_exptl_crystal_size_max 0.23
_exptl_crystal_size_mid 0.17
_exptl_crystal_size_min 0.04
_refine_diff_density_max 0.39
_refine_diff_density_min -0.32
_refine_ls_extinction_method None
_refine_ls_goodness_of_fit_ref 1.0209
_refine_ls_hydrogen_treatment constr
_refine_ls_matrix_type full
_refine_ls_number_parameters 208
_refine_ls_number_reflns 1880
_refine_ls_number_restraints 0
_refine_ls_R_factor_all 0.1786
_refine_ls_R_factor_gt 0.0906
_refine_ls_shift/su_max 0.000138
_refine_ls_structure_factor_coef F
_refine_ls_weighting_details
;
Method, part 1, Chebychev polynomial, (Watkin, 1994, Prince, 1982)
[weight] = 1.0/[A~0~*T~0~(x)+A~1~*T~1~(x) ... +A~n-1~]*T~n-1~(x)]
where A~i~ are the Chebychev coefficients listed below and x= Fcalc/Fmax
Method = Robust Weighting (Prince, 1982)
W = [weight] * [1-(deltaF/6*sigmaF)^2^]^2^
A~i~ are:
0.941 1.02 0.621
;
_refine_ls_weighting_scheme calc
_refine_ls_wR_factor_all 0.1225
_refine_ls_wR_factor_gt 0.0687
_refine_ls_wR_factor_ref 0.0687
_reflns_limit_h_max 7
_reflns_limit_h_min -7
_reflns_limit_k_max 29
_reflns_limit_k_min 0
_reflns_limit_l_max 15
_reflns_limit_l_min 0
_reflns_number_gt 1880
_reflns_number_total 3623
_reflns_threshold_expression I>0.5\s(I)
_oxford_diffrn_Wilson_B_factor 0.00
_oxford_diffrn_Wilson_scale 0.00
_oxford_refine_ls_scale 0.2603(10)
_oxford_structure_analysis_title '9140922 kh117_173k'
_cod_data_source_file C0DT01216E.TXT
_cod_data_source_block CRYSTALS_cif
_cod_depositor_comments
;
The following automatic conversions were performed:
'_symmetry_cell_setting' value 'Monoclinic' changed to 'monoclinic'
according to '/home/saulius/struct/CIF-dictionaries/cif_core.dic'
dictionary named 'cif_core.dic' version 2.4.1 from 2010-06-29.

Automatic conversion script
Id: cif_fix_enum 1555 2011-01-17 13:19:09Z saulius 
;
_cod_original_sg_symbol_H-M 'P 21/n '
_cod_database_code 7014840

loop_
_symmetry_equiv_pos_as_xyz
x,y,z
-x,-y,-z
-x+1/2,y+1/2,-z+1/2
x+1/2,-y+1/2,z+1/2

loop_
_atom_site_label
_atom_site_type_symbol
_atom_site_fract_x
_atom_site_fract_y
_atom_site_fract_z
_atom_site_U_iso_or_equiv
_atom_site_occupancy
_atom_site_adp_type
_atom_site_refinement_flags_posn
_atom_site_refinement_flags_adp
_atom_site_refinement_flags_occupancy
_atom_site_disorder_assembly
_atom_site_disorder_group
_atom_site_attached_hydrogens
C1 C 0.4620(7) 0.02339(15) 0.8391(3) 0.0570 1.0000 Uani . . . . . .
C2 C 0.2837(7) -0.01339(15) 0.7994(3) 0.0596 1.0000 Uani . . . . . .
C3 C 0.0891(7) 0.01234(15) 0.7471(4) 0.0635 1.0000 Uani . . . . . .
C4 C 0.0776(6) 0.07323(13) 0.7390(3) 0.0509 1.0000 Uani . . . . . .
C5 C 0.2622(5) 0.10695(13) 0.7811(3) 0.0366 1.0000 Uani . . . . . .
C6 C 0.2584(5) 0.17331(13) 0.7770(3) 0.0349 1.0000 Uani . . . . . .
C7 C 0.4319(5) 0.20579(13) 0.8344(3) 0.0382 1.0000 Uani . . . . . .
C8 C 0.4154(5) 0.26688(12) 0.8340(3) 0.0340 1.0000 Uani . . . . . .
C9 C 0.2320(5) 0.29393(13) 0.7744(3) 0.0365 1.0000 Uani . . . . . .
C10 C 0.0682(5) 0.25787(13) 0.7153(3) 0.0333 1.0000 Uani . . . . . .
C11 C -0.1304(5) 0.28590(13) 0.6469(3) 0.0344 1.0000 Uani . . . . . .
C12 C -0.3049(5) 0.25175(14) 0.5931(3) 0.0394 1.0000 Uani . . . . . .
C13 C -0.4868(6) 0.27986(14) 0.5324(3) 0.0426 1.0000 Uani . . . . . .
C14 C -0.4895(6) 0.34091(14) 0.5260(3) 0.0454 1.0000 Uani . . . . . .
C15 C -0.3075(6) 0.37116(14) 0.5813(3) 0.0474 1.0000 Uani . . . . . .
C16 C 0.5836(5) 0.35974(12) 0.8961(3) 0.0411 1.0000 Uani . . . . . .
C17 C 0.8068(5) 0.37945(12) 0.9546(3) 0.0389 1.0000 Uani . . . . . .
C18 C 1.0101(6) 0.46727(12) 1.0050(3) 0.0425 1.0000 Uani . . . . . .
N1 N 0.4558(5) 0.08279(12) 0.8310(3) 0.0487 1.0000 Uani . . . . . .
N2 N 0.0763(4) 0.19847(11) 0.7169(2) 0.0377 1.0000 Uani . . . . . .
N3 N -0.1296(4) 0.34563(11) 0.6411(3) 0.0436 1.0000 Uani . . . . . .
O1 O 0.5904(3) 0.29645(9) 0.89343(19) 0.0434 1.0000 Uani . . . . . .
O2 O 0.8077(4) 0.44214(9) 0.94981(19) 0.0479 1.0000 Uani . . . . . .
H11 H 0.6036 0.0054 0.8757 0.0690 1.0000 Uiso R . . . . .
H21 H 0.3006 -0.0554 0.8073 0.0721 1.0000 Uiso R . . . . .
H31 H -0.0339 -0.0121 0.7182 0.0808 1.0000 Uiso R . . . . .
H41 H -0.0567 0.0929 0.7043 0.0619 1.0000 Uiso R . . . . .
H71 H 0.5617 0.1862 0.8761 0.0455 1.0000 Uiso R . . . . .
H91 H 0.2150 0.3364 0.7721 0.0457 1.0000 Uiso R . . . . .
H121 H -0.2940 0.2092 0.5985 0.0481 1.0000 Uiso R . . . . .
H131 H -0.6053 0.2568 0.4951 0.0554 1.0000 Uiso R . . . . .
H141 H -0.6117 0.3612 0.4845 0.0554 1.0000 Uiso R . . . . .
H151 H -0.3012 0.4141 0.5775 0.0593 1.0000 Uiso R . . . . .
H161 H 0.4532 0.3732 0.9390 0.0493 1.0000 Uiso R . . . . .
H162 H 0.5681 0.3762 0.8177 0.0500 1.0000 Uiso R . . . . .
H171 H 0.8190 0.3660 1.0360 0.0498 1.0000 Uiso R . . . . .
H172 H 0.9384 0.3631 0.9151 0.0490 1.0000 Uiso R . . . . .
H181 H 1.0230 0.4554 1.0872 0.0529 1.0000 Uiso R . . . . .
H182 H 1.1456 0.4529 0.9683 0.0545 1.0000 Uiso R . . . . .

loop_
_atom_site_aniso_label
_atom_site_aniso_U_11
_atom_site_aniso_U_22
_atom_site_aniso_U_33
_atom_site_aniso_U_23
_atom_site_aniso_U_13
_atom_site_aniso_U_12
C1 0.060(2) 0.0379(19) 0.071(3) 0.0012(18) -0.006(2) 0.0074(17)
C2 0.078(3) 0.0243(17) 0.074(3) -0.0010(17) -0.005(2) 0.0003(17)
C3 0.072(3) 0.0327(18) 0.083(3) -0.0059(19) -0.010(2) -0.0098(18)
C4 0.051(2) 0.0301(17) 0.069(2) -0.0020(16) -0.0149(18) -0.0073(15)
C5 0.0431(19) 0.0313(15) 0.0349(17) -0.0039(13) -0.0003(15) -0.0034(13)
C6 0.0357(18) 0.0279(15) 0.0402(18) -0.0029(13) -0.0028(14) 0.0012(13)
C7 0.0355(17) 0.0344(16) 0.0427(18) 0.0000(14) -0.0081(14) 0.0030(13)
C8 0.0321(16) 0.0321(15) 0.0368(17) -0.0027(13) -0.0039(13) -0.0062(12)
C9 0.0375(17) 0.0296(15) 0.0412(18) -0.0020(13) -0.0046(14) -0.0008(13)
C10 0.0315(16) 0.0330(17) 0.0348(16) 0.0002(13) -0.0009(13) -0.0002(12)
C11 0.0331(17) 0.0329(17) 0.0363(18) -0.0053(12) -0.0028(13) -0.0026(12)
C12 0.0365(17) 0.0382(16) 0.0429(18) -0.0019(15) -0.0016(14) -0.0001(14)
C13 0.0332(17) 0.044(2) 0.049(2) -0.0087(16) -0.0057(14) -0.0046(14)
C14 0.0385(19) 0.048(2) 0.047(2) 0.0005(16) -0.0096(15) 0.0053(15)
C15 0.0477(18) 0.0353(18) 0.057(2) 0.0000(16) -0.0130(16) 0.0014(15)
C16 0.0363(17) 0.0316(16) 0.053(2) -0.0020(15) -0.0087(15) -0.0026(13)
C17 0.0389(16) 0.0279(15) 0.049(2) -0.0016(14) -0.0024(15) -0.0014(13)
C18 0.0421(17) 0.0337(16) 0.0492(17) -0.0051(13) -0.0125(14) -0.0062(13)
N1 0.0520(17) 0.0325(14) 0.0593(18) 0.0001(13) -0.0103(14) 0.0039(12)
N2 0.0392(15) 0.0311(13) 0.0416(14) -0.0020(11) -0.0033(12) -0.0043(11)
N3 0.0396(15) 0.0350(15) 0.0534(18) -0.0018(12) -0.0134(13) 0.0005(11)
O1 0.0401(13) 0.0279(11) 0.0590(15) -0.0024(10) -0.0160(11) -0.0031(9)
O2 0.0434(13) 0.0297(11) 0.0672(15) -0.0014(11) -0.0175(11) -0.0042(10)

loop_
_atom_type_symbol
_atom_type_scat_dispersion_real
_atom_type_scat_dispersion_imag
_atom_type_scat_Cromer_Mann_a1
_atom_type_scat_Cromer_Mann_b1
_atom_type_scat_Cromer_Mann_a2
_atom_type_scat_Cromer_Mann_b2
_atom_type_scat_Cromer_Mann_a3
_atom_type_scat_Cromer_Mann_b3
_atom_type_scat_Cromer_Mann_a4
_atom_type_scat_Cromer_Mann_b4
_atom_type_scat_Cromer_Mann_c
_atom_type_scat_source
C 0.0033 0.0016 2.3100 20.8439 1.0200 10.2075 1.5886 0.5687 0.8650 51.6512 0.2156 'International Tables Vol C 4.2.6.8 and 6.1.1.4'
H 0.0000 0.0000 0.4930 10.5109 0.3229 26.1257 0.1402 3.1424 0.0408 57.7998 0.0030 'International Tables Vol C 4.2.6.8 and 6.1.1.4'
N 0.0061 0.0033 12.2126 0.0057 3.1322 9.8933 2.0125 28.9975 1.1663 0.5826 -11.5290 'International Tables Vol C 4.2.6.8 and 6.1.1.4'
O 0.0106 0.0060 3.0485 13.2771 2.2868 5.7011 1.5463 0.3239 0.8670 32.9089 0.2508 'International Tables Vol C 4.2.6.8 and 6.1.1.4'

loop_
_geom_angle_atom_site_label_1
_geom_angle_site_symmetry_1
_geom_angle_atom_site_label_2
_geom_angle_site_symmetry_2
_geom_angle_atom_site_label_3
_geom_angle_site_symmetry_3
_geom_angle
_geom_angle_publ_flag
C2 . C1 . N1 . 124.0(3) yes
C2 . C1 . H11 . 118.9 no
N1 . C1 . H11 . 117.1 no
C1 . C2 . C3 . 118.1(3) yes
C1 . C2 . H21 . 119.5 no
C3 . C2 . H21 . 122.4 no
C2 . C3 . C4 . 119.0(3) yes
C2 . C3 . H31 . 119.4 no
C4 . C3 . H31 . 121.6 no
C3 . C4 . C5 . 119.5(3) yes
C3 . C4 . H41 . 121.4 no
C5 . C4 . H41 . 119.1 no
C4 . C5 . C6 . 122.0(3) yes
C4 . C5 . N1 . 122.6(3) yes
C6 . C5 . N1 . 115.3(3) yes
C5 . C6 . C7 . 120.4(3) yes
C5 . C6 . N2 . 116.4(3) yes
C7 . C6 . N2 . 123.2(3) yes
C6 . C7 . C8 . 118.6(3) yes
C6 . C7 . H71 . 121.0 no
C8 . C7 . H71 . 120.4 no
C7 . C8 . C9 . 119.7(3) yes
C7 . C8 . O1 . 115.9(3) yes
C9 . C8 . O1 . 124.4(3) yes
C8 . C9 . C10 . 118.0(3) yes
C8 . C9 . H91 . 122.0 no
C10 . C9 . H91 . 120.0 no
C9 . C10 . C11 . 119.4(3) yes
C9 . C10 . N2 . 123.5(3) yes
C11 . C10 . N2 . 117.0(3) yes
C10 . C11 . C12 . 121.3(3) yes
C10 . C11 . N3 . 116.3(2) yes
C12 . C11 . N3 . 122.5(3) yes
C11 . C12 . C13 . 119.1(3) yes
C11 . C12 . H121 . 118.7 no
C13 . C12 . H121 . 122.3 no
C12 . C13 . C14 . 119.3(3) yes
C12 . C13 . H131 . 119.3 no
C14 . C13 . H131 . 121.4 no
C13 . C14 . C15 . 117.6(3) yes
C13 . C14 . H141 . 120.9 no
C15 . C14 . H141 . 121.5 no
C14 . C15 . N3 . 124.8(3) yes
C14 . C15 . H151 . 120.2 no
N3 . C15 . H151 . 115.0 no
C17 . C16 . O1 . 106.4(2) yes
C17 . C16 . H161 . 111.0 no
O1 . C16 . H161 . 109.8 no
C17 . C16 . H162 . 109.0 no
O1 . C16 . H162 . 111.0 no
H161 . C16 . H162 . 109.6 no
C16 . C17 . O2 . 106.6(2) yes
C16 . C17 . H171 . 109.9 no
O2 . C17 . H171 . 110.0 no
C16 . C17 . H172 . 110.9 no
O2 . C17 . H172 . 110.2 no
H171 . C17 . H172 . 109.2 no
C18 2_767 C18 . O2 . 107.6(3) yes
C18 2_767 C18 . H181 . 110.1 no
O2 . C18 . H181 . 109.1 no
C18 2_767 C18 . H182 . 110.8 no
O2 . C18 . H182 . 110.0 no
H181 . C18 . H182 . 109.3 no
C5 . N1 . C1 . 116.8(3) yes
C6 . N2 . C10 . 116.9(3) yes
C11 . N3 . C15 . 116.8(3) yes
C16 . O1 . C8 . 118.6(2) yes
C18 . O2 . C17 . 112.7(2) yes

loop_
_geom_bond_atom_site_label_1
_geom_bond_site_symmetry_1
_geom_bond_atom_site_label_2
_geom_bond_site_symmetry_2
_geom_bond_distance
_geom_bond_publ_flag
C1 . C2 . 1.381(5) yes
C1 . N1 . 1.341(4) yes
C1 . H11 . 0.988 no
C2 . C3 . 1.375(5) yes
C2 . H21 . 0.955 no
C3 . C4 . 1.375(4) yes
C3 . H31 . 0.946 no
C4 . C5 . 1.377(4) yes
C4 . H41 . 0.962 no
C5 . C6 . 1.495(4) yes
C5 . N1 . 1.345(4) yes
C6 . C7 . 1.379(4) yes
C6 . N2 . 1.351(4) yes
C7 . C8 . 1.379(4) yes
C7 . H71 . 0.974 no
C8 . C9 . 1.372(4) yes
C8 . O1 . 1.362(3) yes
C9 . C10 . 1.395(4) yes
C9 . H91 . 0.960 no
C10 . C11 . 1.495(4) yes
C10 . N2 . 1.338(4) yes
C11 . C12 . 1.386(4) yes
C11 . N3 . 1.347(4) yes
C12 . C13 . 1.383(4) yes
C12 . H121 . 0.961 no
C13 . C14 . 1.376(4) yes
C13 . H131 . 0.944 no
C14 . C15 . 1.379(4) yes
C14 . H141 . 0.948 no
C15 . N3 . 1.335(4) yes
C15 . H151 . 0.969 no
C16 . C17 . 1.491(4) yes
C16 . O1 . 1.426(3) yes
C16 . H161 . 0.991 no
C16 . H162 . 0.984 no
C17 . O2 . 1.412(3) yes
C17 . H171 . 0.992 no
C17 . H172 . 0.999 no
C18 . C18 2_767 1.482(6) yes
C18 . O2 . 1.419(3) yes
C18 . H181 . 0.991 no
C18 . H182 . 0.985 no
